data_4069111
loop_
_publ_author_name
'Siebert, Walter'
'Kudinov, Alexander R.'
'Zanello, Piero'
'Antipin, Mikhail Yu.'
'Scherban, Vyacheslav V.'
'Romanov, Alexander S.'
'Muratov, Dmitry V.'
'Starikova, Zoya A.'
'Corsini, Maddalena'

_publ_section_title
;
 Synthesis of \m-Diborolyl Triple-Decker Complexes by Electrophilic
 Stacking. Similar Bonding Properties of Anions
 [CpCo(1,3-C3B2H5)]&#x2212;and Cp&#x2212;toward Transition Metals&#x2020;
;
_journal_issue 9
_journal_name_full Organometallics
_journal_page_first 2707
_journal_paper_doi 10.1021/om900032z
_journal_volume 28
_journal_year 2009
_chemical_formula_moiety 'C18 H25 B2 Co Ru'
_chemical_formula_sum 'C18 H25 B2 Co Ru'
_chemical_formula_weight 423.00
_chemical_name_systematic
; 
 ? 
;
_space_group_IT_number 11
_symmetry_cell_setting monoclinic
_symmetry_space_group_name_Hall '-P 2yb'
_symmetry_space_group_name_H-M 'P 1 21/m 1'
_atom_sites_solution_hydrogens geom
_atom_sites_solution_primary direct
_atom_sites_solution_secondary difmap
_audit_creation_method SHELXL-97
_cell_angle_alpha 90.00
_cell_angle_beta 98.456(2)
_cell_angle_gamma 90.00
_cell_formula_units_Z 2
_cell_length_a 8.0993(7)
_cell_length_b 10.6819(9)
_cell_length_c 10.3270(9)
_cell_measurement_reflns_used 4425
_cell_measurement_temperature 120(2)
_cell_measurement_theta_max 29.92
_cell_measurement_theta_min 2.71
_cell_volume 883.74(13)
_computing_cell_refinement 'SAINTPlus (Bruker, 1998a)'
_computing_data_collection 'SMART (Bruker, 1998b)'
_computing_data_reduction 'SAINTPlus (Bruker, 1998a)'
_computing_molecular_graphics 'SHELXTL ver. 5.1 (Sheldrick, 1998b)'
_computing_publication_material 'SHELXTL ver. 5.1 (Sheldrick, 1998b)'
_computing_structure_refinement 'SHELXTL ver. 5.1 (Sheldrick, 1998b)'
_computing_structure_solution 'SHELXTL ver. 5.1 (Sheldrick, 1998b)'
_diffrn_ambient_temperature 120(2)
_diffrn_measured_fraction_theta_full 0.992
_diffrn_measured_fraction_theta_max 0.992
_diffrn_measurement_device_type 'Bruker SMART 1000 CCD area detector'
_diffrn_measurement_method 'phi and omega scans'
_diffrn_radiation_monochromator graphite
_diffrn_radiation_source 'fine-focus sealed tube'
_diffrn_radiation_type MoK\a
_diffrn_radiation_wavelength 0.71073
_diffrn_reflns_av_R_equivalents 0.0279
_diffrn_reflns_av_sigmaI/netI 0.0315
_diffrn_reflns_limit_h_max 10
_diffrn_reflns_limit_h_min -10
_diffrn_reflns_limit_k_max 13
_diffrn_reflns_limit_k_min -13
_diffrn_reflns_limit_l_max 13
_diffrn_reflns_limit_l_min -9
_diffrn_reflns_number 5597
_diffrn_reflns_theta_full 26.97
_diffrn_reflns_theta_max 26.97
_diffrn_reflns_theta_min 1.99
_exptl_absorpt_coefficient_mu 1.785
_exptl_absorpt_correction_T_max 0.770
_exptl_absorpt_correction_T_min 0.420
_exptl_absorpt_correction_type multi-scan
_exptl_absorpt_process_details 'SADABS (Sheldrick, 1998a)'
_exptl_crystal_colour black
_exptl_crystal_density_diffrn 1.590
_exptl_crystal_density_method 'not measured'
_exptl_crystal_description plate
_exptl_crystal_F_000 428
_exptl_crystal_size_max 0.60
_exptl_crystal_size_mid 0.40
_exptl_crystal_size_min 0.15
_refine_diff_density_max 1.164
_refine_diff_density_min -1.126
_refine_diff_density_rms
;0.105  
Bruker (1998a). SAINTPlus. Data Reduction and Correction Program v. 6.01,
Bruker AXS, Madison, Wisconsin, USA. 

Bruker (1998b). SMART. Bruker Molecular Analysis Research Tool, 
v. 5.059. Bruker AXS, Madison, Wisconsin, USA. 

Sheldrick G.M. (1998a). SADABS v.2.01, Bruker/Siemens Area Detector 
Absorption Correction Program, Bruker AXS, Madison, Wisconsin, USA. 

Sheldrick G.M. (1998b). SHELXTL v. 5.10, Structure Determination Software 
Suite, Bruker AXS, Madison, Wisconsin, USA. 
;
_refine_ls_extinction_method none
_refine_ls_goodness_of_fit_ref 0.997
_refine_ls_hydrogen_treatment constr
_refine_ls_matrix_type full
_refine_ls_number_parameters 109
_refine_ls_number_reflns 2021
_refine_ls_number_restraints 0
_refine_ls_restrained_S_all 0.997
_refine_ls_R_factor_all 0.0324
_refine_ls_R_factor_gt 0.0300
_refine_ls_shift/su_max 0.000
_refine_ls_shift/su_mean 0.000
_refine_ls_structure_factor_coef Fsqd
_refine_ls_weighting_details 'calc w=1/[\s^2^(Fo^2^)+(0.0137P)^2^+2.9308P] where P=(Fo^2^+2Fc^2^)/3'
_refine_ls_weighting_scheme calc
_refine_ls_wR_factor_gt 0.0699
_refine_ls_wR_factor_ref 0.0716
_reflns_number_gt 1886
_reflns_number_total 2021
_reflns_threshold_expression I>2\s(I)
_cod_data_source_file om900032z_si_002.cif
_cod_data_source_block zo
_cod_depositor_comments
;
The following automatic conversions were performed:

'_symmetry_cell_setting' value 'Monoclinic' changed to 'monoclinic'
according to /home/saulius/struct/CIF-dictionaries/cif_core.dic
dictionary named 'cif_core.dic' version 2.4.2 from 2011-04-26.

Automatic conversion script
Id: cif_fix_values 1715 2011-07-08 13:25:40Z adriana 
;
_cod_original_sg_symbol_H-M 'P 21/m'
_cod_database_code 4069111

loop_
_symmetry_equiv_pos_as_xyz
'x, y, z'
'-x, y+1/2, -z'
'-x, -y, -z'
'x, -y-1/2, z'

loop_
_atom_site_label
_atom_site_type_symbol
_atom_site_fract_x
_atom_site_fract_y
_atom_site_fract_z
_atom_site_U_iso_or_equiv
_atom_site_adp_type
_atom_site_occupancy
_atom_site_symmetry_multiplicity
_atom_site_calc_flag
_atom_site_refinement_flags
Ru1 Ru 0.30335(3) 0.2500 0.07016(3) 0.01633(10) Uani 1 2 d S
Co1 Co 0.19432(6) 0.2500 0.37028(4) 0.01269(12) Uani 1 2 d S
B1 B 0.1952(4) 0.1299(3) 0.2114(3) 0.0172(5) Uani 1 1 d .
C1 C 0.2844(5) 0.2500 0.5672(4) 0.0280(9) Uani 1 2 d S
H1A H 0.4023 0.2500 0.6063 0.034 Uiso 1 2 calc SR
C2 C 0.1845(4) 0.1435(3) 0.5339(3) 0.0290(6) Uani 1 1 d .
H2A H 0.2212 0.0563 0.5459 0.035 Uiso 1 1 calc R
C3 C 0.0230(4) 0.1836(3) 0.4790(3) 0.0303(7) Uani 1 1 d .
H3A H -0.0722 0.1295 0.4477 0.036 Uiso 1 1 calc R
C4 C 0.0904(4) 0.2500 0.1775(3) 0.0179(7) Uani 1 2 d S
C5 C 0.3764(3) 0.1790(3) 0.2711(2) 0.0194(5) Uani 1 1 d .
C6 C 0.1347(4) -0.0086(3) 0.2020(3) 0.0315(7) Uani 1 1 d .
H6A H 0.0940 -0.0315 0.2815 0.047 Uiso 1 1 calc R
H6B H 0.2260 -0.0622 0.1893 0.047 Uiso 1 1 calc R
H6C H 0.0466 -0.0174 0.1295 0.047 Uiso 1 1 calc R
C7 C -0.0940(5) 0.2500 0.1251(4) 0.0263(9) Uani 1 2 d S
H7A H -0.1569 0.2500 0.1970 0.039 Uiso 1 2 d SR
H7B H -0.1212 0.3234 0.0726 0.039 Uiso 0.50 1 d PR
H7C H -0.1212 0.1766 0.0726 0.039 Uiso 0.50 1 d PR
C8 C 0.5229(3) 0.0971(3) 0.3294(3) 0.0275(6) Uani 1 1 d .
H8A H 0.5176 0.0829 0.4205 0.041 Uiso 1 1 calc R
H8B H 0.6257 0.1385 0.3203 0.041 Uiso 1 1 calc R
H8C H 0.5175 0.0184 0.2842 0.041 Uiso 1 1 calc R
C9 C 0.2070(5) 0.2500 -0.1360(3) 0.0207(8) Uani 1 2 d S
H9A H 0.0888 0.2500 -0.1741 0.025 Uiso 1 2 calc SR
C10 C 0.3089(4) 0.1422(3) -0.1068(3) 0.0246(6) Uani 1 1 d .
H10A H 0.2730 0.0550 -0.1208 0.029 Uiso 1 1 calc R
C11 C 0.4741(4) 0.1834(3) -0.0581(3) 0.0276(6) Uani 1 1 d .
H11A H 0.5713 0.1295 -0.0327 0.033 Uiso 1 1 calc R

loop_
_atom_site_aniso_label
_atom_site_aniso_U_11
_atom_site_aniso_U_22
_atom_site_aniso_U_33
_atom_site_aniso_U_23
_atom_site_aniso_U_13
_atom_site_aniso_U_12
Ru1 0.01671(16) 0.02117(17) 0.01099(15) 0.000 0.00171(10) 0.000
Co1 0.0148(2) 0.0140(2) 0.0093(2) 0.000 0.00202(17) 0.000
B1 0.0185(13) 0.0215(14) 0.0119(12) -0.0036(11) 0.0034(10) -0.0034(11)
C1 0.028(2) 0.046(3) 0.0096(17) 0.000 -0.0014(15) 0.000
C2 0.0435(17) 0.0249(15) 0.0208(13) 0.0089(12) 0.0120(12) 0.0040(13)
C3 0.0301(15) 0.0389(18) 0.0245(15) -0.0001(13) 0.0125(12) -0.0102(13)
C4 0.0149(16) 0.0266(19) 0.0120(16) 0.000 0.0015(13) 0.000
C5 0.0213(12) 0.0243(14) 0.0131(11) 0.0011(10) 0.0041(9) 0.0023(10)
C6 0.0344(16) 0.0334(16) 0.0280(15) -0.0072(13) 0.0091(12) -0.0102(13)
C7 0.0169(18) 0.039(2) 0.023(2) 0.000 0.0021(15) 0.000
C8 0.0236(13) 0.0374(17) 0.0216(14) 0.0016(12) 0.0035(11) 0.0091(12)
C9 0.0207(18) 0.030(2) 0.0100(16) 0.000 -0.0002(13) 0.000
C10 0.0310(14) 0.0290(15) 0.0142(12) -0.0037(11) 0.0047(10) 0.0021(12)
C11 0.0246(13) 0.0424(18) 0.0171(12) 0.0002(12) 0.0073(10) 0.0071(13)

loop_
_atom_type_symbol
_atom_type_description
_atom_type_scat_dispersion_real
_atom_type_scat_dispersion_imag
_atom_type_scat_source
C C 0.0033 0.0016 'International Tables Vol C Tables 4.2.6.8 and 6.1.1.4'
H H 0.0000 0.0000 'International Tables Vol C Tables 4.2.6.8 and 6.1.1.4'
B B 0.0013 0.0007 'International Tables Vol C Tables 4.2.6.8 and 6.1.1.4'
Co Co 0.3494 0.9721 'International Tables Vol C Tables 4.2.6.8 and 6.1.1.4'
Ru Ru -1.2594 0.8363 'International Tables Vol C Tables 4.2.6.8 and 6.1.1.4'

loop_
_geom_angle_atom_site_label_1
_geom_angle_atom_site_label_2
_geom_angle_atom_site_label_3
_geom_angle
_geom_angle_site_symmetry_1
_geom_angle_site_symmetry_3
C9 Ru1 C10 38.44(9) . .
C9 Ru1 C10 38.44(9) . 4_565
C10 Ru1 C10 64.24(16) . 4_565
C9 Ru1 C11 64.42(12) . .
C10 Ru1 C11 38.45(11) . .
C10 Ru1 C11 64.24(11) 4_565 .
C9 Ru1 C11 64.42(12) . 4_565
C10 Ru1 C11 64.24(11) . 4_565
C10 Ru1 C11 38.45(11) 4_565 4_565
C11 Ru1 C11 38.26(17) . 4_565
C9 Ru1 C4 107.64(14) . .
C10 Ru1 C4 122.99(11) . .
C10 Ru1 C4 122.99(11) 4_565 .
C11 Ru1 C4 158.70(10) . .
C11 Ru1 C4 158.70(10) 4_565 .
C9 Ru1 C5 159.41(7) . 4_565
C10 Ru1 C5 160.06(11) . 4_565
C10 Ru1 C5 125.08(10) 4_565 4_565
C11 Ru1 C5 125.43(10) . 4_565
C11 Ru1 C5 110.77(10) 4_565 4_565
C4 Ru1 C5 69.20(11) . 4_565
C9 Ru1 C5 159.41(7) . .
C10 Ru1 C5 125.08(10) . .
C10 Ru1 C5 160.06(11) 4_565 .
C11 Ru1 C5 110.77(10) . .
C11 Ru1 C5 125.43(10) 4_565 .
C4 Ru1 C5 69.20(11) . .
C5 Ru1 C5 40.18(14) 4_565 .
C9 Ru1 B1 121.92(10) . 4_565
C10 Ru1 B1 157.20(11) . 4_565
C10 Ru1 B1 107.85(11) 4_565 4_565
C11 Ru1 B1 160.01(12) . 4_565
C11 Ru1 B1 124.09(11) 4_565 4_565
C4 Ru1 B1 41.23(9) . 4_565
C5 Ru1 B1 42.25(10) 4_565 4_565
C5 Ru1 B1 69.96(10) . 4_565
C9 Ru1 B1 121.92(10) . .
C10 Ru1 B1 107.85(11) . .
C10 Ru1 B1 157.20(11) 4_565 .
C11 Ru1 B1 124.09(11) . .
C11 Ru1 B1 160.01(12) 4_565 .
C4 Ru1 B1 41.23(9) . .
C5 Ru1 B1 69.96(10) 4_565 .
C5 Ru1 B1 42.25(10) . .
B1 Ru1 B1 70.71(15) 4_565 .
C3 Co1 C3 40.75(19) 4_565 .
C3 Co1 C4 108.70(13) 4_565 .
C3 Co1 C4 108.70(13) . .
C3 Co1 C2 40.49(13) 4_565 4_565
C3 Co1 C2 68.05(12) . 4_565
C4 Co1 C2 137.99(11) . 4_565
C3 Co1 C2 68.05(12) 4_565 .
C3 Co1 C2 40.49(13) . .
C4 Co1 C2 137.99(11) . .
C2 Co1 C2 67.48(18) 4_565 .
C3 Co1 C1 68.06(14) 4_565 .
C3 Co1 C1 68.06(14) . .
C4 Co1 C1 176.51(16) . .
C2 Co1 C1 40.15(11) 4_565 .
C2 Co1 C1 40.15(11) . .
C3 Co1 C5 176.38(11) 4_565 .
C3 Co1 C5 137.88(12) . .
C4 Co1 C5 74.83(12) . .
C2 Co1 C5 137.06(12) 4_565 .
C2 Co1 C5 108.85(11) . .
C1 Co1 C5 108.40(13) . .
C3 Co1 C5 137.88(12) 4_565 4_565
C3 Co1 C5 176.38(11) . 4_565
C4 Co1 C5 74.83(12) . 4_565
C2 Co1 C5 108.85(11) 4_565 4_565
C2 Co1 C5 137.06(12) . 4_565
C1 Co1 C5 108.40(13) . 4_565
C5 Co1 C5 43.20(15) . 4_565
C3 Co1 B1 136.89(12) 4_565 .
C3 Co1 B1 107.53(12) . .
C4 Co1 B1 44.11(10) . .
C2 Co1 B1 175.30(12) 4_565 .
C2 Co1 B1 108.20(12) . .
C1 Co1 B1 137.43(10) . .
C5 Co1 B1 45.27(10) . .
C5 Co1 B1 75.51(11) 4_565 .
C3 Co1 B1 107.53(12) 4_565 4_565
C3 Co1 B1 136.89(12) . 4_565
C4 Co1 B1 44.11(10) . 4_565
C2 Co1 B1 108.20(12) 4_565 4_565
C2 Co1 B1 175.30(12) . 4_565
C1 Co1 B1 137.43(10) . 4_565
C5 Co1 B1 75.51(11) . 4_565
C5 Co1 B1 45.27(10) 4_565 4_565
B1 Co1 B1 76.04(17) . 4_565
C4 B1 C6 128.0(2) . .
C4 B1 C5 104.9(2) . .
C6 B1 C5 126.9(3) . .
C4 B1 Co1 66.59(16) . .
C6 B1 Co1 126.6(2) . .
C5 B1 Co1 66.56(13) . .
C4 B1 Ru1 68.19(17) . .
C6 B1 Ru1 131.3(2) . .
C5 B1 Ru1 68.51(14) . .
Co1 B1 Ru1 102.06(13) . .
C2 C1 C2 107.7(4) . 4_565
C2 C1 Co1 69.59(18) . .
C2 C1 Co1 69.59(18) 4_565 .
C2 C1 H1A 126.2 . .
C2 C1 H1A 126.2 4_565 .
Co1 C1 H1A 126.2 . .
C1 C2 C3 108.5(3) . .
C1 C2 Co1 70.26(19) . .
C3 C2 Co1 69.32(16) . .
C1 C2 H2A 125.7 . .
C3 C2 H2A 125.7 . .
Co1 C2 H2A 125.7 . .
C2 C3 C3 107.65(19) . 4_565
C2 C3 Co1 70.19(16) . .
C3 C3 Co1 69.63(9) 4_565 .
C2 C3 H3A 126.2 . .
C3 C3 H3A 126.2 4_565 .
Co1 C3 H3A 126.2 . .
C7 C4 B1 124.07(15) . 4_565
C7 C4 B1 124.07(15) . .
B1 C4 B1 111.8(3) 4_565 .
C7 C4 Co1 126.3(3) . .
B1 C4 Co1 69.31(16) 4_565 .
B1 C4 Co1 69.31(16) . .
C7 C4 Ru1 129.1(3) . .
B1 C4 Ru1 70.58(16) 4_565 .
B1 C4 Ru1 70.58(16) . .
Co1 C4 Ru1 104.58(15) . .
C5 C5 C8 125.01(16) 4_565 .
C5 C5 B1 109.23(15) 4_565 .
C8 C5 B1 125.6(2) . .
C5 C5 Co1 68.40(8) 4_565 .
C8 C5 Co1 125.96(18) . .
B1 C5 Co1 68.17(14) . .
C5 C5 Ru1 69.91(7) 4_565 .
C8 C5 Ru1 130.82(18) . .
B1 C5 Ru1 69.24(14) . .
Co1 C5 Ru1 103.22(11) . .
B1 C6 H6A 109.5 . .
B1 C6 H6B 109.5 . .
H6A C6 H6B 109.5 . .
B1 C6 H6C 109.5 . .
H6A C6 H6C 109.5 . .
H6B C6 H6C 109.5 . .
C4 C7 H7A 109.3 . .
C4 C7 H7B 109.5 . .
H7A C7 H7B 109.5 . .
C4 C7 H7C 109.5 . .
H7A C7 H7C 109.5 . .
H7B C7 H7C 109.5 . .
C5 C8 H8A 109.5 . .
C5 C8 H8B 109.5 . .
H8A C8 H8B 109.5 . .
C5 C8 H8C 109.5 . .
H8A C8 H8C 109.5 . .
H8B C8 H8C 109.5 . .
C10 C9 C10 108.0(3) 4_565 .
C10 C9 Ru1 71.12(17) 4_565 .
C10 C9 Ru1 71.12(17) . .
C10 C9 H9A 125.9 4_565 .
C10 C9 H9A 125.9 . .
Ru1 C9 H9A 125.9 . .
C9 C10 C11 108.0(3) . .
C9 C10 Ru1 70.44(18) . .
C11 C10 Ru1 70.97(16) . .
C9 C10 H10A 126.0 . .
C11 C10 H10A 126.0 . .
Ru1 C10 H10A 126.0 . .
C11 C11 C10 107.95(18) 4_565 .
C11 C11 Ru1 70.87(9) 4_565 .
C10 C11 Ru1 70.58(15) . .
C11 C11 H11A 126.0 4_565 .
C10 C11 H11A 126.0 . .
Ru1 C11 H11A 126.0 . .

loop_
_geom_bond_atom_site_label_1
_geom_bond_atom_site_label_2
_geom_bond_distance
_geom_bond_site_symmetry_2
Ru1 C9 2.157(4) .
Ru1 C10 2.166(3) .
Ru1 C10 2.166(3) 4_565
Ru1 C11 2.171(3) .
Ru1 C11 2.171(3) 4_565
Ru1 C4 2.183(4) .
Ru1 C5 2.207(3) 4_565
Ru1 C5 2.207(3) .
Ru1 B1 2.218(3) 4_565
Ru1 B1 2.218(3) .
Co1 C3 2.037(3) 4_565
Co1 C3 2.037(3) .
Co1 C4 2.044(4) .
Co1 C2 2.048(3) 4_565
Co1 C2 2.048(3) .
Co1 C1 2.057(4) .
Co1 C5 2.059(3) .
Co1 C5 2.059(3) 4_565
Co1 B1 2.084(3) .
Co1 B1 2.084(3) 4_565
B1 C4 1.550(4) .
B1 C6 1.556(4) .
B1 C5 1.595(4) .
C1 C2 1.409(4) .
C1 C2 1.409(4) 4_565
C1 H1A 0.9800 .
C2 C3 1.414(5) .
C2 H2A 0.9800 .
C3 C3 1.418(7) 4_565
C3 H3A 0.9800 .
C4 C7 1.512(5) .
C4 B1 1.550(4) 4_565
C5 C5 1.516(5) 4_565
C5 C8 1.525(4) .
C6 H6A 0.9600 .
C6 H6B 0.9600 .
C6 H6C 0.9600 .
C7 H7A 0.9600 .
C7 H7B 0.9599 .
C7 H7C 0.9599 .
C8 H8A 0.9600 .
C8 H8B 0.9600 .
C8 H8C 0.9600 .
C9 C10 1.423(4) 4_565
C9 C10 1.423(4) .
C9 H9A 0.9800 .
C10 C11 1.428(4) .
C10 H10A 0.9800 .
C11 C11 1.423(7) 4_565
C11 H11A 0.9800 .

loop_
_geom_torsion_atom_site_label_1
_geom_torsion_atom_site_label_2
_geom_torsion_atom_site_label_3
_geom_torsion_atom_site_label_4
_geom_torsion
_geom_torsion_site_symmetry_1
_geom_torsion_site_symmetry_4
C3 Co1 B1 C4 64.7(2) 4_565 .
C3 Co1 B1 C4 99.04(18) . .
C2 Co1 B1 C4 118.7(15) 4_565 .
C2 Co1 B1 C4 141.68(17) . .
C1 Co1 B1 C4 175.4(2) . .
C5 Co1 B1 C4 -119.5(2) . .
C5 Co1 B1 C4 -83.01(17) 4_565 .
B1 Co1 B1 C4 -36.22(19) 4_565 .
C3 Co1 B1 C6 -56.3(3) 4_565 .
C3 Co1 B1 C6 -21.9(3) . .
C4 Co1 B1 C6 -120.9(3) . .
C2 Co1 B1 C6 -2.3(16) 4_565 .
C2 Co1 B1 C6 20.8(3) . .
C1 Co1 B1 C6 54.5(3) . .
C5 Co1 B1 C6 119.6(3) . .
C5 Co1 B1 C6 156.1(3) 4_565 .
B1 Co1 B1 C6 -157.1(2) 4_565 .
C3 Co1 B1 C5 -175.83(17) 4_565 .
C3 Co1 B1 C5 -141.44(16) . .
C4 Co1 B1 C5 119.5(2) . .
C2 Co1 B1 C5 -121.8(15) 4_565 .
C2 Co1 B1 C5 -98.81(16) . .
C1 Co1 B1 C5 -65.1(2) . .
C5 Co1 B1 C5 36.51(15) 4_565 .
B1 Co1 B1 C5 83.29(15) 4_565 .
C3 Co1 B1 Ru1 124.22(16) 4_565 .
C3 Co1 B1 Ru1 158.61(12) . .
C4 Co1 B1 Ru1 59.57(16) . .
C2 Co1 B1 Ru1 178.2(14) 4_565 .
C2 Co1 B1 Ru1 -158.75(12) . .
C1 Co1 B1 Ru1 -125.00(18) . .
C5 Co1 B1 Ru1 -59.95(13) . .
C5 Co1 B1 Ru1 -23.44(11) 4_565 .
B1 Co1 B1 Ru1 23.35(16) 4_565 .
C9 Ru1 B1 C4 -80.28(18) . .
C10 Ru1 B1 C4 -120.02(16) . .
C10 Ru1 B1 C4 -54.4(3) 4_565 .
C11 Ru1 B1 C4 -159.17(16) . .
C11 Ru1 B1 C4 176.8(3) 4_565 .
C5 Ru1 B1 C4 80.95(17) 4_565 .
C5 Ru1 B1 C4 117.0(2) . .
B1 Ru1 B1 C4 35.95(18) 4_565 .
C9 Ru1 B1 C6 41.8(3) . .
C10 Ru1 B1 C6 2.0(3) . .
C10 Ru1 B1 C6 67.7(4) 4_565 .
C11 Ru1 B1 C6 -37.1(3) . .
C11 Ru1 B1 C6 -61.2(4) 4_565 .
C4 Ru1 B1 C6 122.1(3) . .
C5 Ru1 B1 C6 -157.0(3) 4_565 .
C5 Ru1 B1 C6 -120.9(3) . .
B1 Ru1 B1 C6 158.0(2) 4_565 .
C9 Ru1 B1 C5 162.68(14) . .
C10 Ru1 B1 C5 122.93(15) . .
C10 Ru1 B1 C5 -171.4(2) 4_565 .
C11 Ru1 B1 C5 83.78(17) . .
C11 Ru1 B1 C5 59.7(4) 4_565 .
C4 Ru1 B1 C5 -117.0(2) . .
C5 Ru1 B1 C5 -36.10(15) 4_565 .
B1 Ru1 B1 C5 -81.10(15) 4_565 .
C9 Ru1 B1 Co1 -138.73(11) . .
C10 Ru1 B1 Co1 -178.48(11) . .
C10 Ru1 B1 Co1 -112.8(3) 4_565 .
C11 Ru1 B1 Co1 142.37(12) . .
C11 Ru1 B1 Co1 118.3(3) 4_565 .
C4 Ru1 B1 Co1 -58.46(16) . .
C5 Ru1 B1 Co1 22.49(11) 4_565 .
C5 Ru1 B1 Co1 58.59(13) . .
B1 Ru1 B1 Co1 -22.51(15) 4_565 .
C3 Co1 C1 C2 81.5(2) 4_565 .
C3 Co1 C1 C2 37.4(2) . .
C4 Co1 C1 C2 59.48(19) . .
C2 Co1 C1 C2 119.0(4) 4_565 .
C5 Co1 C1 C2 -97.7(2) . .
C5 Co1 C1 C2 -143.35(19) 4_565 .
B1 Co1 C1 C2 -54.9(3) . .
B1 Co1 C1 C2 173.90(18) 4_565 .
C3 Co1 C1 C2 -37.4(2) 4_565 4_565
C3 Co1 C1 C2 -81.5(2) . 4_565
C4 Co1 C1 C2 -59.48(19) . 4_565
C2 Co1 C1 C2 -119.0(4) . 4_565
C5 Co1 C1 C2 143.35(19) . 4_565
C5 Co1 C1 C2 97.7(2) 4_565 4_565
B1 Co1 C1 C2 -173.90(18) . 4_565
B1 Co1 C1 C2 54.9(3) 4_565 4_565
C2 C1 C2 C3 0.4(4) 4_565 .
Co1 C1 C2 C3 -59.0(2) . .
C2 C1 C2 Co1 59.4(3) 4_565 .
C3 Co1 C2 C1 -81.5(2) 4_565 .
C3 Co1 C2 C1 -119.7(3) . .
C4 Co1 C2 C1 -175.5(2) . .
C2 Co1 C2 C1 -37.6(2) 4_565 .
C5 Co1 C2 C1 96.5(2) . .
C5 Co1 C2 C1 56.3(3) 4_565 .
B1 Co1 C2 C1 144.3(2) . .
B1 Co1 C2 C1 -61.4(15) 4_565 .
C3 Co1 C2 C3 38.2(2) 4_565 .
C4 Co1 C2 C3 -55.8(3) . .
C2 Co1 C2 C3 82.09(19) 4_565 .
C1 Co1 C2 C3 119.7(3) . .
C5 Co1 C2 C3 -143.81(18) . .
C5 Co1 C2 C3 175.99(18) 4_565 .
B1 Co1 C2 C3 -95.9(2) . .
B1 Co1 C2 C3 58.4(16) 4_565 .
C1 C2 C3 C3 -0.3(3) . 4_565
Co1 C2 C3 C3 -59.80(8) . 4_565
C1 C2 C3 Co1 59.5(2) . .
C3 Co1 C3 C2 -118.53(17) 4_565 .
C4 Co1 C3 C2 144.25(17) . .
C2 Co1 C3 C2 -80.6(2) 4_565 .
C1 Co1 C3 C2 -37.13(17) . .
C5 Co1 C3 C2 56.4(3) . .
C5 Co1 C3 C2 -49(2) 4_565 .
B1 Co1 C3 C2 97.7(2) . .
B1 Co1 C3 C2 -174.14(18) 4_565 .
C4 Co1 C3 C3 -97.22(6) . 4_565
C2 Co1 C3 C3 37.96(12) 4_565 4_565
C2 Co1 C3 C3 118.53(17) . 4_565
C1 Co1 C3 C3 81.40(7) . 4_565
C5 Co1 C3 C3 174.94(17) . 4_565
C5 Co1 C3 C3 69.5(19) 4_565 4_565
B1 Co1 C3 C3 -143.74(11) . 4_565
B1 Co1 C3 C3 -55.61(15) 4_565 4_565
C6 B1 C4 C7 -1.5(5) . .
C5 B1 C4 C7 -176.3(3) . .
Co1 B1 C4 C7 -120.6(3) . .
Ru1 B1 C4 C7 124.6(3) . .
C6 B1 C4 B1 175.26(19) . 4_565
C5 B1 C4 B1 0.4(4) . 4_565
Co1 B1 C4 B1 56.1(2) . 4_565
Ru1 B1 C4 B1 -58.6(2) . 4_565
C6 B1 C4 Co1 119.1(3) . .
C5 B1 C4 Co1 -55.70(16) . .
Ru1 B1 C4 Co1 -114.74(10) . .
C6 B1 C4 Ru1 -126.1(3) . .
C5 B1 C4 Ru1 59.03(16) . .
Co1 B1 C4 Ru1 114.74(10) . .
C3 Co1 C4 C7 -21.56(10) 4_565 .
C3 Co1 C4 C7 21.56(10) . .
C2 Co1 C4 C7 -56.09(16) 4_565 .
C2 Co1 C4 C7 56.09(16) . .
C1 Co1 C4 C7 0.000(2) . .
C5 Co1 C4 C7 157.58(8) . .
C5 Co1 C4 C7 -157.58(8) 4_565 .
B1 Co1 C4 C7 117.74(15) . .
B1 Co1 C4 C7 -117.74(15) 4_565 .
C3 Co1 C4 B1 96.18(18) 4_565 4_565
C3 Co1 C4 B1 139.31(17) . 4_565
C2 Co1 C4 B1 61.7(3) 4_565 4_565
C2 Co1 C4 B1 173.83(17) . 4_565
C1 Co1 C4 B1 117.74(15) . 4_565
C5 Co1 C4 B1 -84.68(17) . 4_565
C5 Co1 C4 B1 -39.83(16) 4_565 4_565
B1 Co1 C4 B1 -124.5(3) . 4_565
C3 Co1 C4 B1 -139.31(17) 4_565 .
C3 Co1 C4 B1 -96.18(18) . .
C2 Co1 C4 B1 -173.83(17) 4_565 .
C2 Co1 C4 B1 -61.7(3) . .
C1 Co1 C4 B1 -117.74(15) . .
C5 Co1 C4 B1 39.83(16) . .
C5 Co1 C4 B1 84.68(17) 4_565 .
B1 Co1 C4 B1 124.5(3) 4_565 .
C3 Co1 C4 Ru1 158.44(10) 4_565 .
C3 Co1 C4 Ru1 -158.44(10) . .
C2 Co1 C4 Ru1 123.91(16) 4_565 .
C2 Co1 C4 Ru1 -123.91(16) . .
C1 Co1 C4 Ru1 180.000(2) . .
C5 Co1 C4 Ru1 -22.42(8) . .
C5 Co1 C4 Ru1 22.42(8) 4_565 .
B1 Co1 C4 Ru1 -62.26(15) . .
B1 Co1 C4 Ru1 62.26(15) 4_565 .
C9 Ru1 C4 C7 0.0 . .
C10 Ru1 C4 C7 -39.34(10) . .
C10 Ru1 C4 C7 39.34(10) 4_565 .
C11 Ru1 C4 C7 -64.4(3) . .
C11 Ru1 C4 C7 64.4(3) 4_565 .
C5 Ru1 C4 C7 158.44(8) 4_565 .
C5 Ru1 C4 C7 -158.44(8) . .
B1 Ru1 C4 C7 118.61(14) 4_565 .
B1 Ru1 C4 C7 -118.61(14) . .
C9 Ru1 C4 B1 -118.61(14) . 4_565
C10 Ru1 C4 B1 -157.94(16) . 4_565
C10 Ru1 C4 B1 -79.27(19) 4_565 4_565
C11 Ru1 C4 B1 177.0(3) . 4_565
C11 Ru1 C4 B1 -54.2(4) 4_565 4_565
C5 Ru1 C4 B1 39.83(15) 4_565 4_565
C5 Ru1 C4 B1 82.95(17) . 4_565
B1 Ru1 C4 B1 122.8(3) . 4_565
C9 Ru1 C4 B1 118.61(14) . .
C10 Ru1 C4 B1 79.27(19) . .
C10 Ru1 C4 B1 157.94(16) 4_565 .
C11 Ru1 C4 B1 54.2(4) . .
C11 Ru1 C4 B1 -177.0(3) 4_565 .
C5 Ru1 C4 B1 -82.95(17) 4_565 .
C5 Ru1 C4 B1 -39.83(15) . .
B1 Ru1 C4 B1 -122.8(3) 4_565 .
C9 Ru1 C4 Co1 180.0 . .
C10 Ru1 C4 Co1 140.66(10) . .
C10 Ru1 C4 Co1 -140.66(10) 4_565 .
C11 Ru1 C4 Co1 115.6(3) . .
C11 Ru1 C4 Co1 -115.6(3) 4_565 .
C5 Ru1 C4 Co1 -21.56(8) 4_565 .
C5 Ru1 C4 Co1 21.56(8) . .
B1 Ru1 C4 Co1 -61.39(14) 4_565 .
B1 Ru1 C4 Co1 61.39(14) . .
C4 B1 C5 C5 -0.2(2) . 4_565
C6 B1 C5 C5 -175.2(2) . 4_565
Co1 B1 C5 C5 -55.96(8) . 4_565
Ru1 B1 C5 C5 58.58(7) . 4_565
C4 B1 C5 C8 175.1(3) . .
C6 B1 C5 C8 0.2(4) . .
Co1 B1 C5 C8 119.4(2) . .
Ru1 B1 C5 C8 -126.0(2) . .
C4 B1 C5 Co1 55.72(19) . .
C6 B1 C5 Co1 -119.2(3) . .
Ru1 B1 C5 Co1 114.54(10) . .
C4 B1 C5 Ru1 -58.82(19) . .
C6 B1 C5 Ru1 126.3(3) . .
Co1 B1 C5 Ru1 -114.54(10) . .
C3 Co1 C5 C5 -109.2(19) 4_565 4_565
C3 Co1 C5 C5 -174.90(17) . 4_565
C4 Co1 C5 C5 83.84(5) . 4_565
C2 Co1 C5 C5 -63.16(15) 4_565 4_565
C2 Co1 C5 C5 -140.04(11) . 4_565
C1 Co1 C5 C5 -97.57(6) . 4_565
B1 Co1 C5 C5 122.70(13) . 4_565
B1 Co1 C5 C5 38.13(9) 4_565 4_565
C3 Co1 C5 C8 9(2) 4_565 .
C3 Co1 C5 C8 -56.5(3) . .
C4 Co1 C5 C8 -157.8(3) . .
C2 Co1 C5 C8 55.2(3) 4_565 .
C2 Co1 C5 C8 -21.7(3) . .
C1 Co1 C5 C8 20.8(3) . .
C5 Co1 C5 C8 118.4(2) 4_565 .
B1 Co1 C5 C8 -118.9(3) . .
B1 Co1 C5 C8 156.5(3) 4_565 .
C3 Co1 C5 B1 128.1(19) 4_565 .
C3 Co1 C5 B1 62.4(2) . .
C4 Co1 C5 B1 -38.87(14) . .
C2 Co1 C5 B1 174.13(17) 4_565 .
C2 Co1 C5 B1 97.26(17) . .
C1 Co1 C5 B1 139.73(14) . .
C5 Co1 C5 B1 -122.70(13) 4_565 .
B1 Co1 C5 B1 -84.6(2) 4_565 .
C3 Co1 C5 Ru1 -171.0(19) 4_565 .
C3 Co1 C5 Ru1 123.30(16) . .
C4 Co1 C5 Ru1 22.03(8) . .
C2 Co1 C5 Ru1 -124.96(15) 4_565 .
C2 Co1 C5 Ru1 158.16(12) . .
C1 Co1 C5 Ru1 -159.37(8) . .
C5 Co1 C5 Ru1 -61.80(11) 4_565 .
B1 Co1 C5 Ru1 60.90(14) . .
B1 Co1 C5 Ru1 -23.67(12) 4_565 .
C9 Ru1 C5 C5 -166.9(3) . 4_565
C10 Ru1 C5 C5 161.57(12) . 4_565
C10 Ru1 C5 C5 49.3(3) 4_565 4_565
C11 Ru1 C5 C5 120.79(10) . 4_565
C11 Ru1 C5 C5 80.33(12) 4_565 4_565
C4 Ru1 C5 C5 -82.01(5) . 4_565
B1 Ru1 C5 C5 -37.88(9) 4_565 4_565
B1 Ru1 C5 C5 -120.91(13) . 4_565
C9 Ru1 C5 C8 73.7(4) . .
C10 Ru1 C5 C8 42.2(3) . .
C10 Ru1 C5 C8 -70.1(4) 4_565 .
C11 Ru1 C5 C8 1.4(3) . .
C11 Ru1 C5 C8 -39.1(3) 4_565 .
C4 Ru1 C5 C8 158.6(3) . .
C5 Ru1 C5 C8 -119.4(2) 4_565 .
B1 Ru1 C5 C8 -157.3(3) 4_565 .
B1 Ru1 C5 C8 119.7(3) . .
C9 Ru1 C5 B1 -46.0(4) . .
C10 Ru1 C5 B1 -77.51(18) . .
C10 Ru1 C5 B1 170.2(3) 4_565 .
C11 Ru1 C5 B1 -118.29(16) . .
C11 Ru1 C5 B1 -158.76(16) 4_565 .
C4 Ru1 C5 B1 38.90(13) . .
C5 Ru1 C5 B1 120.91(13) 4_565 .
B1 Ru1 C5 B1 83.0(2) 4_565 .
C9 Ru1 C5 Co1 -106.1(3) . .
C10 Ru1 C5 Co1 -137.67(12) . .
C10 Ru1 C5 Co1 110.1(3) 4_565 .
C11 Ru1 C5 Co1 -178.45(11) . .
C11 Ru1 C5 Co1 141.08(12) 4_565 .
C4 Ru1 C5 Co1 -21.26(8) . .
C5 Ru1 C5 Co1 60.75(11) 4_565 .
B1 Ru1 C5 Co1 22.88(11) 4_565 .
B1 Ru1 C5 Co1 -60.16(14) . .
C10 Ru1 C9 C10 -117.6(3) . 4_565
C11 Ru1 C9 C10 -80.1(2) . 4_565
C11 Ru1 C9 C10 -37.48(18) 4_565 4_565
C4 Ru1 C9 C10 121.22(17) . 4_565
C5 Ru1 C9 C10 43.5(4) 4_565 4_565
C5 Ru1 C9 C10 -161.1(3) . 4_565
B1 Ru1 C9 C10 78.2(2) 4_565 4_565
B1 Ru1 C9 C10 164.20(17) . 4_565
C10 Ru1 C9 C10 117.6(3) 4_565 .
C11 Ru1 C9 C10 37.48(18) . .
C11 Ru1 C9 C10 80.1(2) 4_565 .
C4 Ru1 C9 C10 -121.22(17) . .
C5 Ru1 C9 C10 161.1(3) 4_565 .
C5 Ru1 C9 C10 -43.5(4) . .
B1 Ru1 C9 C10 -164.20(17) 4_565 .
B1 Ru1 C9 C10 -78.2(2) . .
C10 C9 C10 C11 0.5(4) 4_565 .
Ru1 C9 C10 C11 -61.35(19) . .
C10 C9 C10 Ru1 61.9(2) 4_565 .
C10 Ru1 C10 C9 -37.7(2) 4_565 .
C11 Ru1 C10 C9 -118.0(3) . .
C11 Ru1 C10 C9 -80.6(2) 4_565 .
C4 Ru1 C10 C9 76.3(2) . .
C5 Ru1 C10 C9 -160.5(3) 4_565 .
C5 Ru1 C10 C9 162.79(17) . .
B1 Ru1 C10 C9 36.6(4) 4_565 .
B1 Ru1 C10 C9 119.19(19) . .
C9 Ru1 C10 C11 118.0(3) . .
C10 Ru1 C10 C11 80.31(18) 4_565 .
C11 Ru1 C10 C11 37.4(2) 4_565 .
C4 Ru1 C10 C11 -165.65(16) . .
C5 Ru1 C10 C11 -42.5(4) 4_565 .
C5 Ru1 C10 C11 -79.2(2) . .
B1 Ru1 C10 C11 154.7(3) 4_565 .
B1 Ru1 C10 C11 -122.77(18) . .
C9 C10 C11 C11 -0.3(2) . 4_565
Ru1 C10 C11 C11 -61.35(8) . 4_565
C9 C10 C11 Ru1 61.0(2) . .
C9 Ru1 C11 C11 80.44(7) . 4_565
C10 Ru1 C11 C11 117.91(16) . 4_565
C10 Ru1 C11 C11 37.60(10) 4_565 4_565
C4 Ru1 C11 C11 152.8(3) . 4_565
C5 Ru1 C11 C11 -78.50(10) 4_565 4_565
C5 Ru1 C11 C11 -121.36(9) . 4_565
B1 Ru1 C11 C11 -33.1(3) 4_565 4_565
B1 Ru1 C11 C11 -166.99(12) . 4_565
C9 Ru1 C11 C10 -37.47(15) . .
C10 Ru1 C11 C10 -80.3(2) 4_565 .
C11 Ru1 C11 C10 -117.91(16) 4_565 .
C4 Ru1 C11 C10 34.9(4) . .
C5 Ru1 C11 C10 163.59(16) 4_565 .
C5 Ru1 C11 C10 120.73(17) . .
B1 Ru1 C11 C10 -151.0(3) 4_565 .
B1 Ru1 C11 C10 75.1(2) . .
